data_7109921
loop_
_publ_author_name
'Bin Chen'
'Yubin Ding'
'Xin Li'
'Weihong Zhu'
'Jonathan P. Hill'
'Katsuhiko Ariga'
'Yongshu Xie'

_publ_section_title
;
 Steric hindrance-enforced distortion as a general strategy for the design
 of fluorescence 'turn-on' cyanide probes
;
_journal_name_full Chem.Commun.
_journal_page_first 10136
_journal_paper_doi 10.1039/c3cc46008h
_journal_volume 49
_journal_year 2013
_chemical_formula_sum 'C27 H19 N3 O'
_chemical_formula_weight 401.45
_chemical_name_systematic
;
?
;
_space_group_IT_number 14
_symmetry_cell_setting monoclinic
_symmetry_space_group_name_Hall '-P 2ybc'
_symmetry_space_group_name_H-M 'P 1 21/c 1'
_atom_sites_solution_hydrogens geom
_atom_sites_solution_primary direct
_atom_sites_solution_secondary difmap
_audit_creation_method SHELXL-97
_cell_angle_alpha 90.00
_cell_angle_beta 98.7490(10)
_cell_angle_gamma 90.00
_cell_formula_units_Z 4
_cell_length_a 14.1214(12)
_cell_length_b 10.6884(7)
_cell_length_c 14.2876(13)
_cell_measurement_reflns_used 1852
_cell_measurement_temperature 298(2)
_cell_measurement_theta_max 23.877
_cell_measurement_theta_min 2.39
_cell_volume 2131.4(3)
_computing_cell_refinement 'Bruker SMART'
_computing_data_collection 'Bruker SMART'
_computing_data_reduction 'Bruker SAINT'
_computing_molecular_graphics 'Bruker SHELXTL'
_computing_publication_material 'Bruker SHELXTL'
_computing_structure_refinement 'SHELXL-97 (Sheldrick, 1997)'
_computing_structure_solution 'SHELXS-97 (Sheldrick, 1990)'
_diffrn_ambient_temperature 298(2)
_diffrn_measured_fraction_theta_full 0.996
_diffrn_measured_fraction_theta_max 0.996
_diffrn_measurement_device_type 'CCD area detector'
_diffrn_measurement_method 'phi and omega scans'
_diffrn_radiation_monochromator graphite
_diffrn_radiation_source 'fine-focus sealed tube'
_diffrn_radiation_type MoK\a
_diffrn_radiation_wavelength 0.71073
_diffrn_reflns_av_R_equivalents 0.0665
_diffrn_reflns_av_sigmaI/netI 0.0831
_diffrn_reflns_limit_h_max 16
_diffrn_reflns_limit_h_min -15
_diffrn_reflns_limit_k_max 11
_diffrn_reflns_limit_k_min -12
_diffrn_reflns_limit_l_max 16
_diffrn_reflns_limit_l_min -16
_diffrn_reflns_number 10480
_diffrn_reflns_theta_full 25.02
_diffrn_reflns_theta_max 25.02
_diffrn_reflns_theta_min 2.39
_exptl_absorpt_coefficient_mu 0.078
_exptl_absorpt_correction_T_max 0.9839
_exptl_absorpt_correction_T_min 0.9659
_exptl_absorpt_correction_type multi-scan
_exptl_absorpt_process_details sadabs
_exptl_crystal_density_diffrn 1.251
_exptl_crystal_density_method 'not measured'
_exptl_crystal_F_000 840
_exptl_crystal_size_max 0.45
_exptl_crystal_size_mid 0.43
_exptl_crystal_size_min 0.21
_refine_diff_density_max 0.170
_refine_diff_density_min -0.174
_refine_diff_density_rms 0.043
_refine_ls_extinction_method none
_refine_ls_goodness_of_fit_ref 1.048
_refine_ls_hydrogen_treatment constr
_refine_ls_matrix_type full
_refine_ls_number_parameters 280
_refine_ls_number_reflns 3748
_refine_ls_number_restraints 0
_refine_ls_restrained_S_all 1.048
_refine_ls_R_factor_all 0.1319
_refine_ls_R_factor_gt 0.0516
_refine_ls_shift/su_max 0.000
_refine_ls_shift/su_mean 0.000
_refine_ls_structure_factor_coef Fsqd
_refine_ls_weighting_details 'calc w=1/[\s^2^(Fo^2^)+(0.0559P)^2^+0.4633P] where P=(Fo^2^+2Fc^2^)/3'
_refine_ls_weighting_scheme calc
_refine_ls_wR_factor_gt 0.1161
_refine_ls_wR_factor_ref 0.1628
_reflns_number_gt 1788
_reflns_number_total 3748
_reflns_threshold_expression >2sigma(I)
_cod_data_source_file c3cc46008h.txt
_cod_data_source_block 120403g
_cod_original_sg_symbol_H-M P2(1)/c
_cod_database_code 7109921

loop_
_symmetry_equiv_pos_as_xyz
'x, y, z'
'-x, y+1/2, -z+1/2'
'-x, -y, -z'
'x, -y-1/2, z-1/2'

loop_
_atom_site_label
_atom_site_type_symbol
_atom_site_fract_x
_atom_site_fract_y
_atom_site_fract_z
_atom_site_U_iso_or_equiv
_atom_site_adp_type
_atom_site_occupancy
_atom_site_symmetry_multiplicity
_atom_site_calc_flag
_atom_site_refinement_flags
N1 N 0.8664(2) 0.3347(3) 0.7802(2) 0.0765(11) Uani 1 1 d .
N2 N 0.7875(2) 0.7264(3) 0.7497(3) 0.0798(11) Uani 1 1 d .
N3 N -0.1014(3) 0.5454(4) 0.5670(3) 0.1004(14) Uani 1 1 d .
O1 O 0.08638(15) 0.9923(2) 0.43055(18) 0.0619(7) Uani 1 1 d .
C1 C 0.4111(2) 0.6995(3) 0.5706(2) 0.0356(7) Uani 1 1 d .
C2 C 0.4944(2) 0.7010(3) 0.5281(2) 0.0346(7) Uani 1 1 d .
C3 C 0.5018(2) 0.7750(3) 0.4457(2) 0.0417(8) Uani 1 1 d .
H3 H 0.4507 0.8258 0.4207 0.050 Uiso 1 1 calc R
C4 C 0.5812(2) 0.7726(3) 0.4033(2) 0.0448(8) Uani 1 1 d .
H4 H 0.5837 0.8210 0.3496 0.054 Uiso 1 1 calc R
C5 C 0.6604(2) 0.6975(3) 0.4399(2) 0.0452(9) Uani 1 1 d .
H5 H 0.7147 0.6969 0.4105 0.054 Uiso 1 1 calc R
C6 C 0.6574(2) 0.6264(3) 0.5176(2) 0.0428(8) Uani 1 1 d .
H6 H 0.7103 0.5776 0.5409 0.051 Uiso 1 1 calc R
C7 C 0.5758(2) 0.6242(3) 0.5646(2) 0.0348(8) Uani 1 1 d .
C8 C 0.5685(2) 0.5443(3) 0.6421(2) 0.0363(8) Uani 1 1 d .
C9 C 0.4839(2) 0.5387(3) 0.6824(2) 0.0357(8) Uani 1 1 d .
C10 C 0.4734(2) 0.4556(3) 0.7581(2) 0.0434(8) Uani 1 1 d .
H10 H 0.5232 0.4010 0.7799 0.052 Uiso 1 1 calc R
C11 C 0.3935(2) 0.4537(3) 0.7992(2) 0.0516(9) Uani 1 1 d .
H11 H 0.3884 0.3978 0.8480 0.062 Uiso 1 1 calc R
C12 C 0.3181(2) 0.5367(3) 0.7679(3) 0.0535(10) Uani 1 1 d .
H12 H 0.2637 0.5368 0.7973 0.064 Uiso 1 1 calc R
C13 C 0.3238(2) 0.6165(3) 0.6952(2) 0.0468(9) Uani 1 1 d .
H13 H 0.2731 0.6708 0.6759 0.056 Uiso 1 1 calc R
C14 C 0.4050(2) 0.6193(3) 0.6479(2) 0.0375(8) Uani 1 1 d .
C15 C 0.3274(2) 0.7792(3) 0.5333(2) 0.0359(7) Uani 1 1 d .
C16 C 0.3313(2) 0.9094(3) 0.5372(2) 0.0428(8) Uani 1 1 d .
H16 H 0.3887 0.9478 0.5622 0.051 Uiso 1 1 calc R
C17 C 0.2528(2) 0.9833(3) 0.5051(2) 0.0442(8) Uani 1 1 d .
H17 H 0.2573 1.0699 0.5102 0.053 Uiso 1 1 calc R
C18 C 0.1679(2) 0.9288(3) 0.4656(2) 0.0427(8) Uani 1 1 d .
C19 C 0.1618(2) 0.7995(3) 0.4597(2) 0.0490(9) Uani 1 1 d .
H19 H 0.1046 0.7618 0.4332 0.059 Uiso 1 1 calc R
C20 C 0.2403(2) 0.7271(3) 0.4930(2) 0.0450(9) Uani 1 1 d .
H20 H 0.2351 0.6405 0.4884 0.054 Uiso 1 1 calc R
C21 C 0.0863(3) 1.1250(3) 0.4448(3) 0.0755(13) Uani 1 1 d .
H21A H 0.1019 1.1430 0.5111 0.113 Uiso 1 1 calc R
H21B H 0.0239 1.1579 0.4212 0.113 Uiso 1 1 calc R
H21C H 0.1329 1.1630 0.4114 0.113 Uiso 1 1 calc R
C22 C 0.6488(2) 0.4614(3) 0.6805(2) 0.0417(8) Uani 1 1 d .
H22 H 0.6374 0.3758 0.6759 0.050 Uiso 1 1 calc R
C23 C 0.7358(2) 0.4972(3) 0.7210(2) 0.0419(8) Uani 1 1 d .
C24 C 0.8091(2) 0.4066(3) 0.7548(2) 0.0510(9) Uani 1 1 d .
C25 C 0.7638(2) 0.6256(4) 0.7359(3) 0.0516(9) Uani 1 1 d .
C26 C -0.0306(3) 0.5293(4) 0.6130(4) 0.0737(13) Uani 1 1 d .
C27 C 0.0599(3) 0.5082(5) 0.6720(4) 0.127(2) Uani 1 1 d .
H27A H 0.0691 0.5697 0.7215 0.191 Uiso 1 1 calc R
H27B H 0.1106 0.5148 0.6344 0.191 Uiso 1 1 calc R
H27C H 0.0605 0.4261 0.6993 0.191 Uiso 1 1 calc R

loop_
_atom_site_aniso_label
_atom_site_aniso_U_11
_atom_site_aniso_U_22
_atom_site_aniso_U_33
_atom_site_aniso_U_23
_atom_site_aniso_U_13
_atom_site_aniso_U_12
N1 0.052(2) 0.080(2) 0.091(3) 0.022(2) -0.0059(18) 0.0135(18)
N2 0.072(2) 0.066(2) 0.101(3) -0.024(2) 0.013(2) -0.0134(19)
N3 0.055(2) 0.109(3) 0.135(4) -0.010(3) 0.008(2) 0.002(2)
O1 0.0443(14) 0.0537(15) 0.082(2) 0.0019(14) -0.0077(13) 0.0167(12)
C1 0.0350(18) 0.0302(16) 0.040(2) -0.0043(15) 0.0012(15) 0.0006(14)
C2 0.0368(18) 0.0282(16) 0.0364(19) -0.0054(14) -0.0019(15) -0.0040(14)
C3 0.0402(19) 0.0375(18) 0.044(2) 0.0035(16) -0.0042(16) 0.0017(15)
C4 0.047(2) 0.0403(19) 0.045(2) 0.0059(16) 0.0029(17) -0.0050(16)
C5 0.0413(19) 0.0440(19) 0.050(2) 0.0014(17) 0.0069(17) -0.0034(16)
C6 0.0375(19) 0.0387(19) 0.051(2) 0.0009(17) 0.0031(16) 0.0020(15)
C7 0.0346(18) 0.0284(16) 0.039(2) -0.0037(15) -0.0019(15) -0.0004(14)
C8 0.0342(18) 0.0327(17) 0.039(2) -0.0068(15) -0.0038(15) 0.0006(14)
C9 0.0350(18) 0.0336(17) 0.036(2) -0.0042(15) -0.0013(14) -0.0007(14)
C10 0.046(2) 0.0423(19) 0.039(2) 0.0029(16) -0.0018(16) 0.0005(15)
C11 0.055(2) 0.059(2) 0.040(2) 0.0040(18) 0.0035(18) -0.0036(19)
C12 0.048(2) 0.065(2) 0.049(2) 0.000(2) 0.0123(18) -0.0022(19)
C13 0.042(2) 0.050(2) 0.048(2) -0.0035(18) 0.0047(17) 0.0039(16)
C14 0.0349(18) 0.0364(18) 0.039(2) -0.0073(16) -0.0007(15) 0.0010(14)
C15 0.0328(17) 0.0383(18) 0.0346(19) -0.0039(15) -0.0010(14) 0.0031(15)
C16 0.0379(19) 0.0385(18) 0.048(2) -0.0028(17) -0.0047(16) 0.0009(15)
C17 0.0437(19) 0.0346(17) 0.052(2) -0.0016(16) 0.0008(17) 0.0041(16)
C18 0.0357(19) 0.045(2) 0.046(2) 0.0003(17) 0.0018(16) 0.0099(16)
C19 0.0355(19) 0.051(2) 0.057(2) -0.0074(18) -0.0047(16) 0.0007(16)
C20 0.0401(19) 0.0364(18) 0.057(2) -0.0055(17) 0.0014(17) 0.0029(16)
C21 0.061(3) 0.053(2) 0.108(4) 0.009(2) -0.002(2) 0.021(2)
C22 0.0416(19) 0.0385(18) 0.043(2) 0.0015(16) -0.0010(16) 0.0021(15)
C23 0.0344(18) 0.0471(19) 0.043(2) 0.0020(16) 0.0017(16) 0.0012(16)
C24 0.035(2) 0.061(2) 0.055(2) 0.010(2) 0.0001(17) 0.0002(18)
C25 0.039(2) 0.060(2) 0.055(2) -0.007(2) 0.0012(17) 0.0002(18)
C26 0.058(3) 0.070(3) 0.095(4) -0.009(3) 0.017(3) -0.010(2)
C27 0.080(4) 0.167(5) 0.123(5) 0.003(4) -0.019(3) -0.001(4)

loop_
_atom_type_symbol
_atom_type_description
_atom_type_scat_dispersion_real
_atom_type_scat_dispersion_imag
_atom_type_scat_source
C C 0.0033 0.0016 'International Tables Vol C Tables 4.2.6.8 and 6.1.1.4'
H H 0.0000 0.0000 'International Tables Vol C Tables 4.2.6.8 and 6.1.1.4'
N N 0.0061 0.0033 'International Tables Vol C Tables 4.2.6.8 and 6.1.1.4'
O O 0.0106 0.0060 'International Tables Vol C Tables 4.2.6.8 and 6.1.1.4'

loop_
_geom_angle_atom_site_label_1
_geom_angle_atom_site_label_2
_geom_angle_atom_site_label_3
_geom_angle
C18 O1 C21 117.3(3)
C2 C1 C14 120.0(3)
C2 C1 C15 120.7(3)
C14 C1 C15 119.2(3)
C1 C2 C3 122.1(3)
C1 C2 C7 120.7(3)
C3 C2 C7 117.2(3)
C4 C3 C2 121.7(3)
C4 C3 H3 119.2
C2 C3 H3 119.2
C3 C4 C5 120.6(3)
C3 C4 H4 119.7
C5 C4 H4 119.7
C6 C5 C4 120.2(3)
C6 C5 H5 119.9
C4 C5 H5 119.9
C5 C6 C7 121.8(3)
C5 C6 H6 119.1
C7 C6 H6 119.1
C8 C7 C6 122.8(3)
C8 C7 C2 118.5(3)
C6 C7 C2 118.6(3)
C9 C8 C7 121.0(3)
C9 C8 C22 118.3(3)
C7 C8 C22 120.7(3)
C8 C9 C10 122.1(3)
C8 C9 C14 119.8(3)
C10 C9 C14 118.1(3)
C11 C10 C9 122.0(3)
C11 C10 H10 119.0
C9 C10 H10 119.0
C10 C11 C12 119.7(3)
C10 C11 H11 120.1
C12 C11 H11 120.1
C13 C12 C11 120.7(3)
C13 C12 H12 119.7
C11 C12 H12 119.7
C12 C13 C14 121.7(3)
C12 C13 H13 119.1
C14 C13 H13 119.1
C1 C14 C13 122.5(3)
C1 C14 C9 119.8(3)
C13 C14 C9 117.7(3)
C20 C15 C16 116.3(3)
C20 C15 C1 121.5(3)
C16 C15 C1 122.2(3)
C17 C16 C15 122.2(3)
C17 C16 H16 118.9
C15 C16 H16 118.9
C18 C17 C16 120.0(3)
C18 C17 H17 120.0
C16 C17 H17 120.0
O1 C18 C17 125.1(3)
O1 C18 C19 115.5(3)
C17 C18 C19 119.4(3)
C20 C19 C18 119.9(3)
C20 C19 H19 120.0
C18 C19 H19 120.0
C19 C20 C15 122.2(3)
C19 C20 H20 118.9
C15 C20 H20 118.9
O1 C21 H21A 109.5
O1 C21 H21B 109.5
H21A C21 H21B 109.5
O1 C21 H21C 109.5
H21A C21 H21C 109.5
H21B C21 H21C 109.5
C23 C22 C8 126.4(3)
C23 C22 H22 116.8
C8 C22 H22 116.8
C22 C23 C25 123.7(3)
C22 C23 C24 121.2(3)
C25 C23 C24 115.0(3)
N1 C24 C23 179.1(4)
N2 C25 C23 178.3(4)
N3 C26 C27 179.8(6)
C26 C27 H27A 109.5
C26 C27 H27B 109.5
H27A C27 H27B 109.5
C26 C27 H27C 109.5
H27A C27 H27C 109.5
H27B C27 H27C 109.5

loop_
_geom_bond_atom_site_label_1
_geom_bond_atom_site_label_2
_geom_bond_distance
N1 C24 1.136(4)
N2 C25 1.137(4)
N3 C26 1.123(5)
O1 C18 1.365(3)
O1 C21 1.433(4)
C1 C2 1.403(4)
C1 C14 1.411(4)
C1 C15 1.489(4)
C2 C3 1.435(4)
C2 C7 1.444(4)
C3 C4 1.353(4)
C3 H3 0.9300
C4 C5 1.411(4)
C4 H4 0.9300
C5 C6 1.351(4)
C5 H5 0.9300
C6 C7 1.420(4)
C6 H6 0.9300
C7 C8 1.414(4)
C8 C9 1.405(4)
C8 C22 1.477(4)
C9 C10 1.425(4)
C9 C14 1.435(4)
C10 C11 1.348(4)
C10 H10 0.9300
C11 C12 1.406(4)
C11 H11 0.9300
C12 C13 1.355(4)
C12 H12 0.9300
C13 C14 1.418(4)
C13 H13 0.9300
C15 C20 1.392(4)
C15 C16 1.393(4)
C16 C17 1.382(4)
C16 H16 0.9300
C17 C18 1.373(4)
C17 H17 0.9300
C18 C19 1.386(4)
C19 C20 1.377(4)
C19 H19 0.9300
C20 H20 0.9300
C21 H21A 0.9600
C21 H21B 0.9600
C21 H21C 0.9600
C22 C23 1.332(4)
C22 H22 0.9300
C23 C25 1.434(5)
C23 C24 1.446(4)
C26 C27 1.438(6)
C27 H27A 0.9600
C27 H27B 0.9600
C27 H27C 0.9600

loop_
_geom_torsion_atom_site_label_1
_geom_torsion_atom_site_label_2
_geom_torsion_atom_site_label_3
_geom_torsion_atom_site_label_4
_geom_torsion
C14 C1 C2 C3 176.0(3)
C15 C1 C2 C3 -2.3(4)
C14 C1 C2 C7 -2.0(4)
C15 C1 C2 C7 179.7(2)
C1 C2 C3 C4 -177.7(3)
C7 C2 C3 C4 0.3(4)
C2 C3 C4 C5 -0.6(5)
C3 C4 C5 C6 0.3(5)
C4 C5 C6 C7 0.2(5)
C5 C6 C7 C8 175.7(3)
C5 C6 C7 C2 -0.4(4)
C1 C2 C7 C8 2.0(4)
C3 C2 C7 C8 -176.1(3)
C1 C2 C7 C6 178.3(3)
C3 C2 C7 C6 0.2(4)
C6 C7 C8 C9 -175.5(3)
C2 C7 C8 C9 0.6(4)
C6 C7 C8 C22 2.3(4)
C2 C7 C8 C22 178.4(3)
C7 C8 C9 C10 177.5(3)
C22 C8 C9 C10 -0.3(4)
C7 C8 C9 C14 -3.2(4)
C22 C8 C9 C14 179.0(3)
C8 C9 C10 C11 177.3(3)
C14 C9 C10 C11 -1.9(4)
C9 C10 C11 C12 -0.7(5)
C10 C11 C12 C13 1.6(5)
C11 C12 C13 C14 0.3(5)
C2 C1 C14 C13 178.1(3)
C15 C1 C14 C13 -3.5(4)
C2 C1 C14 C9 -0.6(4)
C15 C1 C14 C9 177.7(2)
C12 C13 C14 C1 178.3(3)
C12 C13 C14 C9 -2.9(4)
C8 C9 C14 C1 3.2(4)
C10 C9 C14 C1 -177.5(3)
C8 C9 C14 C13 -175.6(3)
C10 C9 C14 C13 3.7(4)
C2 C1 C15 C20 114.6(3)
C14 C1 C15 C20 -63.7(4)
C2 C1 C15 C16 -65.9(4)
C14 C1 C15 C16 115.8(3)
C20 C15 C16 C17 1.5(5)
C1 C15 C16 C17 -178.0(3)
C15 C16 C17 C18 -1.6(5)
C21 O1 C18 C17 -6.8(5)
C21 O1 C18 C19 173.2(3)
C16 C17 C18 O1 -179.1(3)
C16 C17 C18 C19 0.9(5)
O1 C18 C19 C20 179.9(3)
C17 C18 C19 C20 -0.1(5)
C18 C19 C20 C15 0.1(5)
C16 C15 C20 C19 -0.7(5)
C1 C15 C20 C19 178.8(3)
C9 C8 C22 C23 -118.6(4)
C7 C8 C22 C23 63.6(4)
C8 C22 C23 C25 1.9(5)
C8 C22 C23 C24 -179.1(3)
C22 C23 C24 N1 51(26)
C25 C23 C24 N1 -130(26)
C22 C23 C25 N2 148(14)
C24 C23 C25 N2 -31(14)
